data_4317163
loop_
_publ_author_name
'Ulrike Lehmann'
'Julia Klingele'
'Vasile Lozan'
'Gunther Steinfeld'
'Marco H. Klingele'
'Steffen K\"ass'
'Axel Rodenstein'
'Berthold Kersting'

_publ_contact_author_address
; Institut fuer Anorganische Chemie
  Universitaet Leipzig, Johannisallee 29
  04103 Leipzig
  Germany
;
_publ_contact_author_email b.kersting@uni-leipzig.de
_publ_contact_author_fax '+49/(0)341/973 6199'
_publ_contact_author_name 'Prof. Dr Berthold Kersting'
_publ_contact_author_phone '+49/(0)341/973 6143'
_publ_section_title
;
 Dependence of the Chemical Properties of Macrocyclic [NiII2L(\m-O2CR)]+
 Complexes on the Basicity of the Carboxylato Coligands (L2-= macrocyclic
 N6S2ligand)
;
_journal_name_full 'Inorganic Chemistry'
_journal_page_first 11018
_journal_page_last 11029
_journal_paper_doi 10.1021/ic101574a
_journal_volume 49
_journal_year 2010
_chemical_compound_source
;
 Crystals were grown by slow evaporation from a mixed ethanol/
 acetonitrile solvent system
;
_chemical_formula_structural
; 
 [Ni2L(u-O2CCCl3)][BPh4].2CH3CN.EtOH 
;
_chemical_formula_sum 'C70 H96 B Cl3 N8 Ni2 O3 S2'
_chemical_formula_weight 1396.25
_space_group_IT_number 2
_symmetry_cell_setting triclinic
_symmetry_space_group_name_Hall '-P 1'
_symmetry_space_group_name_H-M 'P -1'
_atom_sites_solution_hydrogens geom
_atom_sites_solution_primary direct
_atom_sites_solution_secondary difmap
_cell_angle_alpha 116.099(3)
_cell_angle_beta 109.190(3)
_cell_angle_gamma 94.799(3)
_cell_formula_units_Z 2
_cell_length_a 14.256(3)
_cell_length_b 17.082(3)
_cell_length_c 17.772(3)
_cell_measurement_temperature 213(2)
_cell_volume 3535.2(11)
_computing_structure_refinement 'SHELXL-97 (Sheldrick, 1997)'
_computing_structure_solution 'SHELXS-97 (Sheldrick, 1990)'
_diffrn_ambient_temperature 213(2)
_diffrn_measured_fraction_theta_full 0.886
_diffrn_measured_fraction_theta_max 0.886
_diffrn_measurement_device_type BRUKER-AXS
_diffrn_measurement_method hemisphere
_diffrn_radiation_monochromator graphite
_diffrn_radiation_source 'fine-focus sealed tube'
_diffrn_radiation_type MoK\a
_diffrn_radiation_wavelength 0.71073
_diffrn_reflns_av_R_equivalents 0.0404
_diffrn_reflns_av_sigmaI/netI 0.0995
_diffrn_reflns_limit_h_max 19
_diffrn_reflns_limit_h_min -19
_diffrn_reflns_limit_k_max 21
_diffrn_reflns_limit_k_min -22
_diffrn_reflns_limit_l_max 23
_diffrn_reflns_limit_l_min -23
_diffrn_reflns_number 31938
_diffrn_reflns_theta_full 28.84
_diffrn_reflns_theta_max 28.84
_diffrn_reflns_theta_min 1.40
_exptl_absorpt_coefficient_mu 0.756
_exptl_absorpt_correction_T_max 0.8635
_exptl_absorpt_correction_T_min 0.8394
_exptl_absorpt_correction_type empirical
_exptl_absorpt_process_details SADABS
_exptl_crystal_colour pale-green
_exptl_crystal_density_diffrn 1.312
_exptl_crystal_density_method 'not measured'
_exptl_crystal_description block
_exptl_crystal_F_000 1480
_exptl_crystal_size_max 0.24
_exptl_crystal_size_mid 0.20
_exptl_crystal_size_min 0.20
_refine_diff_density_max 0.872
_refine_diff_density_min -0.683
_refine_diff_density_rms 0.077
_refine_ls_extinction_method none
_refine_ls_goodness_of_fit_ref 0.941
_refine_ls_hydrogen_treatment constr
_refine_ls_matrix_type full
_refine_ls_number_parameters 787
_refine_ls_number_reflns 16416
_refine_ls_number_restraints 0
_refine_ls_restrained_S_all 0.941
_refine_ls_R_factor_all 0.1143
_refine_ls_R_factor_gt 0.0502
_refine_ls_shift/su_max 0.000
_refine_ls_shift/su_mean 0.000
_refine_ls_structure_factor_coef Fsqd
_refine_ls_weighting_details 'calc w=1/[\s^2^(Fo^2^)+(0.0531P)^2^+0.0000P] where P=(Fo^2^+2Fc^2^)/3'
_refine_ls_weighting_scheme calc
_refine_ls_wR_factor_gt 0.1055
_refine_ls_wR_factor_ref 0.1296
_reflns_number_gt 8672
_reflns_number_total 16416
_reflns_threshold_expression >2sigma(I)
_cod_data_source_file ic101574a_si_001_3.cif
_cod_data_source_block 3
_cod_original_cell_volume 3535.3(11)
_cod_database_code 4317163

loop_
_symmetry_equiv_pos_as_xyz
'x, y, z'
'-x, -y, -z'

loop_
_atom_site_label
_atom_site_type_symbol
_atom_site_fract_x
_atom_site_fract_y
_atom_site_fract_z
_atom_site_U_iso_or_equiv
_atom_site_adp_type
_atom_site_occupancy
_atom_site_symmetry_multiplicity
_atom_site_calc_flag
_atom_site_refinement_flags
_atom_site_disorder_assembly
_atom_site_disorder_group
Ni1 Ni 0.10852(3) 0.38419(3) 0.31553(3) 0.02763(11) Uani 1 1 d . . .
Ni2 Ni 0.27831(3) 0.60267(3) 0.43654(3) 0.02651(11) Uani 1 1 d . . .
S1 S 0.29878(6) 0.44818(6) 0.40172(6) 0.0300(2) Uani 1 1 d . . .
S2 S 0.12179(6) 0.53334(6) 0.43754(6) 0.0294(2) Uani 1 1 d . . .
Cl1 Cl 0.19333(10) 0.58173(8) 0.14331(8) 0.0673(3) Uani 1 1 d . . .
Cl2 Cl 0.07855(12) 0.39598(8) 0.04495(7) 0.0847(5) Uani 1 1 d . . .
Cl3 Cl -0.00834(10) 0.53508(10) 0.13625(10) 0.0825(4) Uani 1 1 d . . .
O1 O 0.10188(17) 0.42598(15) 0.22461(14) 0.0312(5) Uani 1 1 d . . .
O2 O 0.21509(17) 0.56390(15) 0.30081(15) 0.0307(5) Uani 1 1 d . . .
N1 N 0.1286(2) 0.25288(18) 0.21618(19) 0.0332(7) Uani 1 1 d . . .
N2 N 0.0869(2) 0.30603(19) 0.37789(19) 0.0347(7) Uani 1 1 d . . .
N3 N -0.0650(2) 0.35211(19) 0.25989(19) 0.0336(7) Uani 1 1 d . . .
N4 N 0.2310(2) 0.72925(18) 0.46369(19) 0.0305(6) Uani 1 1 d . . .
N5 N 0.3700(2) 0.67826(19) 0.58327(18) 0.0329(7) Uani 1 1 d . . .
N6 N 0.4366(2) 0.64470(18) 0.43852(18) 0.0304(7) Uani 1 1 d . . .
C1 C 0.3399(2) 0.4205(2) 0.3120(2) 0.0274(7) Uani 1 1 d . . .
C2 C 0.3005(2) 0.3346(2) 0.2336(2) 0.0306(8) Uani 1 1 d . . .
C3 C 0.3295(3) 0.3168(2) 0.1614(2) 0.0339(8) Uani 1 1 d . . .
H3 H 0.3000 0.2595 0.1082 0.041 Uiso 1 1 calc R . .
C4 C 0.4006(3) 0.3807(2) 0.1652(2) 0.0324(8) Uani 1 1 d . . .
C5 C 0.4454(3) 0.4630(2) 0.2471(2) 0.0327(8) Uani 1 1 d . . .
H5 H 0.4966 0.5064 0.2530 0.039 Uiso 1 1 calc R . .
C6 C 0.4178(2) 0.4836(2) 0.3199(2) 0.0306(8) Uani 1 1 d . . .
C7 C 0.2400(3) 0.2588(2) 0.2346(2) 0.0350(8) Uani 1 1 d . . .
H7A H 0.2440 0.2016 0.1888 0.042 Uiso 1 1 calc R . .
H7B H 0.2744 0.2639 0.2948 0.042 Uiso 1 1 calc R . .
C8 C 0.0736(3) 0.2202(3) 0.1170(2) 0.0477(10) Uani 1 1 d . . .
H8A H 0.0898 0.1651 0.0822 0.071 Uiso 1 1 calc R . .
H8B H 0.0951 0.2661 0.1034 0.071 Uiso 1 1 calc R . .
H8C H -0.0001 0.2080 0.1004 0.071 Uiso 1 1 calc R . .
C9 C 0.0936(3) 0.1835(2) 0.2376(3) 0.0465(10) Uani 1 1 d . . .
H9A H 0.1249 0.1335 0.2167 0.056 Uiso 1 1 calc R . .
H9B H 0.0185 0.1591 0.2050 0.056 Uiso 1 1 calc R . .
C10 C 0.1237(3) 0.2247(3) 0.3392(3) 0.0469(10) Uani 1 1 d . . .
H10A H 0.0953 0.1793 0.3512 0.056 Uiso 1 1 calc R . .
H10B H 0.1990 0.2412 0.3705 0.056 Uiso 1 1 calc R . .
C11 C 0.1440(3) 0.3539(3) 0.4789(3) 0.0550(11) Uani 1 1 d . . .
H11A H 0.1305 0.3142 0.5021 0.083 Uiso 1 1 calc R . .
H11B H 0.1216 0.4077 0.5062 0.083 Uiso 1 1 calc R . .
H11C H 0.2173 0.3711 0.4947 0.083 Uiso 1 1 calc R . .
C12 C -0.0246(3) 0.2801(3) 0.3563(3) 0.0461(10) Uani 1 1 d . . .
H12A H -0.0386 0.3259 0.4057 0.055 Uiso 1 1 calc R . .
H12B H -0.0412 0.2225 0.3549 0.055 Uiso 1 1 calc R . .
C13 C -0.0943(3) 0.2705(2) 0.2663(3) 0.0463(10) Uani 1 1 d . . .
H13A H -0.0903 0.2173 0.2157 0.056 Uiso 1 1 calc R . .
H13B H -0.1657 0.2609 0.2603 0.056 Uiso 1 1 calc R . .
C14 C -0.1199(3) 0.3333(3) 0.1645(2) 0.0474(10) Uani 1 1 d . . .
H14A H -0.0999 0.2848 0.1236 0.071 Uiso 1 1 calc R . .
H14B H -0.1019 0.3874 0.1612 0.071 Uiso 1 1 calc R . .
H14C H -0.1937 0.3155 0.1462 0.071 Uiso 1 1 calc R . .
C15 C -0.1030(3) 0.4230(2) 0.3183(2) 0.0353(8) Uani 1 1 d . . .
H15A H -0.0753 0.4299 0.3798 0.042 Uiso 1 1 calc R . .
H15B H -0.1782 0.4012 0.2932 0.042 Uiso 1 1 calc R . .
C16 C -0.0771(3) 0.5149(2) 0.3279(2) 0.0311(8) Uani 1 1 d . . .
C17 C 0.0234(2) 0.5730(2) 0.3870(2) 0.0282(7) Uani 1 1 d . . .
C18 C 0.0401(2) 0.6642(2) 0.4106(2) 0.0297(8) Uani 1 1 d . . .
C19 C -0.0392(3) 0.6946(2) 0.3716(2) 0.0341(8) Uani 1 1 d . . .
H19 H -0.0258 0.7558 0.3871 0.041 Uiso 1 1 calc R . .
C20 C -0.1378(3) 0.6380(2) 0.3105(2) 0.0336(8) Uani 1 1 d . . .
C21 C -0.1538(3) 0.5483(2) 0.2907(2) 0.0345(8) Uani 1 1 d . . .
H21 H -0.2199 0.5085 0.2502 0.041 Uiso 1 1 calc R . .
C22 C 0.1395(2) 0.7310(2) 0.4867(2) 0.0344(8) Uani 1 1 d . . .
H22A H 0.1296 0.7919 0.5071 0.041 Uiso 1 1 calc R . .
H22B H 0.1545 0.7200 0.5386 0.041 Uiso 1 1 calc R . .
C23 C 0.2112(3) 0.7541(2) 0.3907(3) 0.0423(9) Uani 1 1 d . . .
H23A H 0.2125 0.8175 0.4160 0.063 Uiso 1 1 calc R . .
H23B H 0.1441 0.7175 0.3413 0.063 Uiso 1 1 calc R . .
H23C H 0.2640 0.7433 0.3670 0.063 Uiso 1 1 calc R . .
C24 C 0.3195(3) 0.7995(2) 0.5476(2) 0.0409(9) Uani 1 1 d . . .
H24A H 0.2998 0.8561 0.5729 0.049 Uiso 1 1 calc R . .
H24B H 0.3771 0.8109 0.5319 0.049 Uiso 1 1 calc R . .
C25 C 0.3538(3) 0.7705(2) 0.6193(2) 0.0412(9) Uani 1 1 d . . .
H25A H 0.4183 0.8141 0.6698 0.049 Uiso 1 1 calc R . .
H25B H 0.3016 0.7720 0.6443 0.049 Uiso 1 1 calc R . .
C26 C 0.3455(3) 0.6357(3) 0.6340(2) 0.0514(11) Uani 1 1 d . . .
H26A H 0.3593 0.5768 0.6127 0.077 Uiso 1 1 calc R . .
H26B H 0.2734 0.6287 0.6234 0.077 Uiso 1 1 calc R . .
H26C H 0.3880 0.6739 0.6992 0.077 Uiso 1 1 calc R . .
C27 C 0.4790(2) 0.6833(3) 0.5980(2) 0.0376(9) Uani 1 1 d . . .
H27A H 0.4914 0.6243 0.5865 0.045 Uiso 1 1 calc R . .
H27B H 0.5234 0.7279 0.6621 0.045 Uiso 1 1 calc R . .
C28 C 0.5069(2) 0.7094(2) 0.5363(2) 0.0356(9) Uani 1 1 d . . .
H28A H 0.5011 0.7708 0.5516 0.043 Uiso 1 1 calc R . .
H28B H 0.5784 0.7089 0.5455 0.043 Uiso 1 1 calc R . .
C29 C 0.4389(3) 0.6843(2) 0.3797(3) 0.0409(9) Uani 1 1 d . . .
H29A H 0.5064 0.6915 0.3784 0.061 Uiso 1 1 calc R . .
H29B H 0.4247 0.7429 0.4043 0.061 Uiso 1 1 calc R . .
H29C H 0.3870 0.6445 0.3179 0.061 Uiso 1 1 calc R . .
C30 C 0.4807(2) 0.5659(2) 0.4109(2) 0.0330(8) Uani 1 1 d . . .
H30A H 0.4946 0.5481 0.4581 0.040 Uiso 1 1 calc R . .
H30B H 0.5473 0.5861 0.4111 0.040 Uiso 1 1 calc R . .
C31 C 0.4360(3) 0.3643(2) 0.0884(2) 0.0385(9) Uani 1 1 d . . .
C32 C 0.3737(3) 0.2746(3) 0.0011(3) 0.0600(12) Uani 1 1 d . . .
H32A H 0.3808 0.2253 0.0141 0.090 Uiso 1 1 calc R . .
H32B H 0.3990 0.2671 -0.0454 0.090 Uiso 1 1 calc R . .
H32C H 0.3016 0.2741 -0.0210 0.090 Uiso 1 1 calc R . .
C33 C 0.5500(3) 0.3624(3) 0.1217(3) 0.0572(12) Uani 1 1 d . . .
H33A H 0.5917 0.4200 0.1758 0.086 Uiso 1 1 calc R . .
H33B H 0.5736 0.3517 0.0735 0.086 Uiso 1 1 calc R . .
H33C H 0.5563 0.3143 0.1366 0.086 Uiso 1 1 calc R . .
C34 C 0.4271(4) 0.4411(3) 0.0664(3) 0.0656(13) Uani 1 1 d . . .
H34A H 0.3556 0.4426 0.0453 0.098 Uiso 1 1 calc R . .
H34B H 0.4513 0.4312 0.0187 0.098 Uiso 1 1 calc R . .
H34C H 0.4687 0.4983 0.1212 0.098 Uiso 1 1 calc R . .
C35 C -0.2263(3) 0.6722(3) 0.2714(3) 0.0421(9) Uani 1 1 d . . .
C36 C -0.1940(3) 0.7719(3) 0.3015(4) 0.0710(15) Uani 1 1 d . . .
H36A H -0.1643 0.8072 0.3680 0.106 Uiso 1 1 calc R . .
H36B H -0.2538 0.7904 0.2768 0.106 Uiso 1 1 calc R . .
H36C H -0.1433 0.7818 0.2790 0.106 Uiso 1 1 calc R . .
C37 C -0.3116(3) 0.6581(3) 0.3029(3) 0.0587(12) Uani 1 1 d . . .
H37A H -0.3366 0.5942 0.2811 0.088 Uiso 1 1 calc R . .
H37B H -0.3680 0.6799 0.2782 0.088 Uiso 1 1 calc R . .
H37C H -0.2840 0.6914 0.3695 0.088 Uiso 1 1 calc R . .
C38 C -0.2706(3) 0.6174(4) 0.1663(3) 0.0733(15) Uani 1 1 d . . .
H38A H -0.2165 0.6233 0.1458 0.110 Uiso 1 1 calc R . .
H38B H -0.3255 0.6400 0.1407 0.110 Uiso 1 1 calc R . .
H38C H -0.2977 0.5541 0.1459 0.110 Uiso 1 1 calc R . .
C39 C 0.1465(3) 0.4959(2) 0.2322(2) 0.0319(8) Uani 1 1 d . . .
C40 C 0.1074(3) 0.5015(2) 0.1426(2) 0.0423(9) Uani 1 1 d . . .
B B -0.2574(3) 0.0799(3) -0.2096(3) 0.0347(10) Uani 1 1 d . . .
C101 C -0.3035(3) 0.0153(2) -0.3224(2) 0.0366(9) Uani 1 1 d . . .
C102 C -0.3445(3) 0.0461(3) -0.3837(3) 0.0477(10) Uani 1 1 d . . .
H102 H -0.3539 0.1046 -0.3604 0.057 Uiso 1 1 calc R . .
C103 C -0.3719(3) -0.0051(3) -0.4772(3) 0.0596(12) Uani 1 1 d . . .
H103 H -0.4005 0.0185 -0.5158 0.071 Uiso 1 1 calc R . .
C104 C -0.3575(3) -0.0903(3) -0.5137(3) 0.0590(12) Uani 1 1 d . . .
H104 H -0.3754 -0.1251 -0.5771 0.071 Uiso 1 1 calc R . .
C105 C -0.3167(3) -0.1237(3) -0.4566(3) 0.0537(11) Uani 1 1 d . . .
H105 H -0.3063 -0.1819 -0.4807 0.064 Uiso 1 1 calc R . .
C106 C -0.2906(3) -0.0719(3) -0.3631(3) 0.0445(10) Uani 1 1 d . . .
H106 H -0.2630 -0.0965 -0.3254 0.053 Uiso 1 1 calc R . .
C201 C -0.2732(3) 0.0242(2) -0.1579(2) 0.0355(8) Uani 1 1 d . . .
C202 C -0.3584(3) -0.0490(2) -0.1958(3) 0.0415(9) Uani 1 1 d . . .
H202 H -0.4048 -0.0725 -0.2571 0.050 Uiso 1 1 calc R . .
C203 C -0.3775(3) -0.0883(3) -0.1468(3) 0.0482(10) Uani 1 1 d . . .
H203 H -0.4369 -0.1362 -0.1746 0.058 Uiso 1 1 calc R . .
C204 C -0.3098(4) -0.0575(3) -0.0574(3) 0.0547(11) Uani 1 1 d . . .
H204 H -0.3216 -0.0851 -0.0245 0.066 Uiso 1 1 calc R . .
C205 C -0.2253(4) 0.0137(3) -0.0174(3) 0.0581(12) Uani 1 1 d . . .
H205 H -0.1789 0.0360 0.0437 0.070 Uiso 1 1 calc R . .
C206 C -0.2080(3) 0.0532(3) -0.0668(3) 0.0524(11) Uani 1 1 d . . .
H206 H -0.1493 0.1021 -0.0375 0.063 Uiso 1 1 calc R . .
C301 C -0.1356(3) 0.1216(2) -0.1815(2) 0.0376(9) Uani 1 1 d . . .
C302 C -0.1016(3) 0.1951(2) -0.1901(3) 0.0450(10) Uani 1 1 d . . .
H302 H -0.1503 0.2244 -0.2077 0.054 Uiso 1 1 calc R . .
C303 C -0.0014(3) 0.2273(3) -0.1746(3) 0.0575(12) Uani 1 1 d . . .
H303 H 0.0171 0.2773 -0.1813 0.069 Uiso 1 1 calc R . .
C304 C 0.0711(3) 0.1856(3) -0.1491(3) 0.0681(14) Uani 1 1 d . . .
H304 H 0.1399 0.2072 -0.1378 0.082 Uiso 1 1 calc R . .
C305 C 0.0434(3) 0.1124(4) -0.1403(3) 0.0708(14) Uani 1 1 d . . .
H305 H 0.0929 0.0833 -0.1234 0.085 Uiso 1 1 calc R . .
C306 C -0.0582(3) 0.0815(3) -0.1563(3) 0.0565(12) Uani 1 1 d . . .
H306 H -0.0759 0.0312 -0.1500 0.068 Uiso 1 1 calc R . .
C401 C -0.3153(3) 0.1602(3) -0.1777(3) 0.0400(9) Uani 1 1 d . . .
C402 C -0.4212(3) 0.1465(3) -0.2227(3) 0.0547(11) Uani 1 1 d . . .
H402 H -0.4599 0.0900 -0.2749 0.066 Uiso 1 1 calc R . .
C403 C -0.4713(4) 0.2120(4) -0.1940(4) 0.0703(14) Uani 1 1 d . . .
H403 H -0.5424 0.1998 -0.2273 0.084 Uiso 1 1 calc R . .
C404 C -0.4184(5) 0.2953(4) -0.1170(4) 0.0739(16) Uani 1 1 d . . .
H404 H -0.4525 0.3403 -0.0979 0.089 Uiso 1 1 calc R . .
C405 C -0.3146(4) 0.3113(3) -0.0685(3) 0.0641(13) Uani 1 1 d . . .
H405 H -0.2774 0.3671 -0.0148 0.077 Uiso 1 1 calc R . .
C406 C -0.2647(3) 0.2447(3) -0.0993(3) 0.0484(10) Uani 1 1 d . . .
H406 H -0.1936 0.2574 -0.0656 0.058 Uiso 1 1 calc R . .
N7 N 0.0002(6) -0.0931(5) -0.4347(5) 0.186(3) Uani 1 1 d . . .
C41 C -0.0381(5) -0.0352(4) -0.4201(4) 0.0893(18) Uani 1 1 d . . .
C42 C -0.0854(4) 0.0348(3) -0.4031(4) 0.0862(17) Uani 1 1 d . . .
H42A H -0.1289 0.0300 -0.3724 0.129 Uiso 1 1 calc R . .
H42B H -0.1273 0.0308 -0.4607 0.129 Uiso 1 1 calc R . .
H42C H -0.0332 0.0924 -0.3643 0.129 Uiso 1 1 calc R . .
N8 N -0.3762(4) 0.1462(4) 0.1321(4) 0.1129(19) Uani 1 1 d . . .
C43 C -0.4008(4) 0.1357(4) 0.0611(4) 0.0731(15) Uani 1 1 d . . .
C44 C -0.4317(4) 0.1235(4) -0.0298(4) 0.0909(18) Uani 1 1 d . . .
H44A H -0.3964 0.0837 -0.0615 0.136 Uiso 1 1 calc R . .
H44B H -0.4139 0.1817 -0.0258 0.136 Uiso 1 1 calc R . .
H44C H -0.5056 0.0970 -0.0634 0.136 Uiso 1 1 calc R . .
O3 O -0.2338(8) 0.0902(8) 0.2569(8) 0.335(6) Uiso 1 1 d . . .
H3A H -0.1915 0.1136 0.3103 0.502 Uiso 1 1 d R . .
C45 C -0.2367(10) 0.0099(9) 0.2161(9) 0.248(6) Uiso 1 1 d . . .
H45A H -0.1670 0.0024 0.2265 0.298 Uiso 1 1 calc R . .
H45B H -0.2770 -0.0166 0.1500 0.298 Uiso 1 1 calc R . .
C46 C -0.2826(8) -0.0299(7) 0.2514(7) 0.216(5) Uiso 1 1 d . . .
H46A H -0.2353 -0.0123 0.3132 0.324 Uiso 1 1 calc R . .
H46B H -0.3008 -0.0952 0.2133 0.324 Uiso 1 1 calc R . .
H46C H -0.3444 -0.0107 0.2528 0.324 Uiso 1 1 calc R . .

loop_
_atom_site_aniso_label
_atom_site_aniso_U_11
_atom_site_aniso_U_22
_atom_site_aniso_U_33
_atom_site_aniso_U_23
_atom_site_aniso_U_13
_atom_site_aniso_U_12
Ni1 0.0280(2) 0.0276(2) 0.0270(2) 0.0145(2) 0.01003(19) 0.00535(19)
Ni2 0.0245(2) 0.0269(2) 0.0238(2) 0.01101(19) 0.00764(19) 0.00545(18)
S1 0.0289(5) 0.0323(5) 0.0283(5) 0.0149(4) 0.0113(4) 0.0097(4)
S2 0.0269(4) 0.0311(5) 0.0277(5) 0.0138(4) 0.0096(4) 0.0075(4)
Cl1 0.0870(9) 0.0622(7) 0.0498(7) 0.0361(6) 0.0196(6) -0.0075(6)
Cl2 0.1568(14) 0.0462(7) 0.0308(6) 0.0156(5) 0.0255(7) 0.0049(8)
Cl3 0.0647(8) 0.1070(11) 0.0962(10) 0.0786(9) 0.0145(7) 0.0309(8)
O1 0.0348(13) 0.0291(13) 0.0259(12) 0.0146(11) 0.0085(11) 0.0014(11)
O2 0.0314(13) 0.0298(13) 0.0257(13) 0.0137(11) 0.0070(11) 0.0032(11)
N1 0.0323(16) 0.0302(16) 0.0319(17) 0.0122(14) 0.0127(14) 0.0037(13)
N2 0.0361(17) 0.0375(17) 0.0339(17) 0.0203(15) 0.0151(14) 0.0065(14)
N3 0.0298(16) 0.0323(17) 0.0321(17) 0.0142(14) 0.0085(13) 0.0054(13)
N4 0.0265(15) 0.0270(15) 0.0354(17) 0.0146(13) 0.0109(13) 0.0072(12)
N5 0.0286(16) 0.0386(17) 0.0253(15) 0.0129(14) 0.0080(13) 0.0092(13)
N6 0.0247(15) 0.0322(16) 0.0291(16) 0.0120(13) 0.0104(13) 0.0045(12)
C1 0.0257(18) 0.0285(18) 0.0277(18) 0.0141(15) 0.0093(15) 0.0111(15)
C2 0.0271(18) 0.0298(19) 0.033(2) 0.0151(16) 0.0112(16) 0.0088(15)
C3 0.036(2) 0.0297(19) 0.0277(19) 0.0084(16) 0.0115(16) 0.0113(16)
C4 0.0314(19) 0.035(2) 0.0302(19) 0.0141(17) 0.0145(16) 0.0121(16)
C5 0.0291(19) 0.032(2) 0.037(2) 0.0161(17) 0.0150(17) 0.0068(15)
C6 0.0247(18) 0.0320(19) 0.0302(19) 0.0133(16) 0.0086(15) 0.0085(15)
C7 0.038(2) 0.030(2) 0.038(2) 0.0146(17) 0.0194(18) 0.0130(16)
C8 0.045(2) 0.046(2) 0.033(2) 0.0078(19) 0.0123(19) 0.0073(19)
C9 0.049(2) 0.030(2) 0.064(3) 0.023(2) 0.029(2) 0.0079(18)
C10 0.057(3) 0.044(2) 0.066(3) 0.040(2) 0.034(2) 0.022(2)
C11 0.069(3) 0.062(3) 0.042(2) 0.036(2) 0.019(2) 0.010(2)
C12 0.046(2) 0.046(2) 0.064(3) 0.037(2) 0.028(2) 0.0097(19)
C13 0.037(2) 0.036(2) 0.062(3) 0.024(2) 0.018(2) 0.0001(18)
C14 0.042(2) 0.051(3) 0.033(2) 0.0143(19) 0.0074(18) 0.010(2)
C15 0.0283(19) 0.034(2) 0.041(2) 0.0149(18) 0.0160(17) 0.0050(16)
C16 0.0272(18) 0.033(2) 0.0301(19) 0.0134(16) 0.0120(16) 0.0071(15)
C17 0.0270(18) 0.0325(19) 0.0283(18) 0.0158(16) 0.0136(15) 0.0091(15)
C18 0.0247(18) 0.034(2) 0.0254(18) 0.0119(16) 0.0092(15) 0.0083(15)
C19 0.034(2) 0.033(2) 0.038(2) 0.0188(17) 0.0154(17) 0.0108(16)
C20 0.0282(19) 0.044(2) 0.033(2) 0.0227(18) 0.0110(16) 0.0114(17)
C21 0.0240(18) 0.041(2) 0.0293(19) 0.0140(17) 0.0062(15) 0.0066(16)
C22 0.032(2) 0.0293(19) 0.035(2) 0.0106(17) 0.0132(17) 0.0085(16)
C23 0.044(2) 0.041(2) 0.054(3) 0.031(2) 0.022(2) 0.0160(18)
C24 0.029(2) 0.027(2) 0.047(2) 0.0061(18) 0.0106(18) 0.0034(16)
C25 0.029(2) 0.039(2) 0.028(2) 0.0009(17) 0.0047(16) 0.0059(17)
C26 0.050(3) 0.071(3) 0.026(2) 0.026(2) 0.0083(19) 0.004(2)
C27 0.0274(19) 0.043(2) 0.0252(19) 0.0093(17) 0.0025(16) 0.0098(17)
C28 0.0201(17) 0.032(2) 0.031(2) 0.0035(16) 0.0027(15) 0.0006(15)
C29 0.041(2) 0.037(2) 0.045(2) 0.0206(19) 0.0197(19) 0.0052(18)
C30 0.0255(18) 0.035(2) 0.032(2) 0.0108(17) 0.0121(16) 0.0074(15)
C31 0.045(2) 0.037(2) 0.034(2) 0.0140(18) 0.0223(18) 0.0106(18)
C32 0.067(3) 0.060(3) 0.039(2) 0.013(2) 0.026(2) 0.004(2)
C33 0.052(3) 0.075(3) 0.052(3) 0.028(2) 0.033(2) 0.024(2)
C34 0.096(4) 0.067(3) 0.048(3) 0.033(3) 0.037(3) 0.025(3)
C35 0.030(2) 0.055(3) 0.046(2) 0.031(2) 0.0115(18) 0.0163(19)
C36 0.048(3) 0.071(3) 0.111(4) 0.065(3) 0.021(3) 0.025(2)
C37 0.037(2) 0.079(3) 0.079(3) 0.051(3) 0.025(2) 0.029(2)
C38 0.063(3) 0.108(4) 0.057(3) 0.053(3) 0.014(3) 0.035(3)
C39 0.0317(19) 0.035(2) 0.0283(19) 0.0158(17) 0.0120(16) 0.0091(17)
C40 0.054(2) 0.035(2) 0.031(2) 0.0188(18) 0.0081(19) 0.0034(18)
B 0.035(2) 0.029(2) 0.038(2) 0.0161(19) 0.014(2) 0.0062(18)
C101 0.031(2) 0.036(2) 0.039(2) 0.0177(18) 0.0126(17) 0.0055(16)
C102 0.046(2) 0.051(3) 0.050(3) 0.028(2) 0.020(2) 0.014(2)
C103 0.052(3) 0.079(4) 0.049(3) 0.039(3) 0.012(2) 0.013(3)
C104 0.060(3) 0.063(3) 0.036(2) 0.017(2) 0.014(2) -0.004(2)
C105 0.066(3) 0.040(2) 0.042(3) 0.011(2) 0.022(2) 0.003(2)
C106 0.049(2) 0.039(2) 0.040(2) 0.0198(19) 0.014(2) 0.0070(19)
C201 0.036(2) 0.0278(19) 0.037(2) 0.0121(17) 0.0138(17) 0.0089(16)
C202 0.042(2) 0.039(2) 0.036(2) 0.0133(18) 0.0157(18) 0.0058(18)
C203 0.057(3) 0.034(2) 0.048(3) 0.013(2) 0.027(2) 0.0036(19)
C204 0.080(3) 0.047(3) 0.052(3) 0.030(2) 0.036(3) 0.021(2)
C205 0.070(3) 0.057(3) 0.042(3) 0.030(2) 0.011(2) 0.011(2)
C206 0.051(3) 0.045(2) 0.045(3) 0.022(2) 0.006(2) 0.002(2)
C301 0.039(2) 0.030(2) 0.035(2) 0.0105(17) 0.0135(18) 0.0086(17)
C302 0.048(2) 0.035(2) 0.047(2) 0.0159(19) 0.021(2) 0.0111(19)
C303 0.058(3) 0.041(2) 0.062(3) 0.015(2) 0.030(2) 0.000(2)
C304 0.037(3) 0.080(4) 0.071(3) 0.031(3) 0.015(2) -0.004(2)
C305 0.039(3) 0.098(4) 0.081(4) 0.053(3) 0.019(3) 0.025(3)
C306 0.047(3) 0.056(3) 0.068(3) 0.035(2) 0.019(2) 0.013(2)
C401 0.045(2) 0.043(2) 0.044(2) 0.027(2) 0.023(2) 0.0177(19)
C402 0.052(3) 0.064(3) 0.059(3) 0.034(2) 0.028(2) 0.029(2)
C403 0.069(3) 0.096(4) 0.086(4) 0.060(4) 0.047(3) 0.053(3)
C404 0.106(5) 0.079(4) 0.101(4) 0.064(4) 0.078(4) 0.064(4)
C405 0.099(4) 0.048(3) 0.070(3) 0.030(3) 0.059(3) 0.030(3)
C406 0.062(3) 0.040(2) 0.055(3) 0.023(2) 0.036(2) 0.017(2)
N7 0.226(8) 0.167(7) 0.174(7) 0.075(6) 0.088(6) 0.131(6)
C41 0.108(5) 0.085(5) 0.074(4) 0.035(4) 0.040(4) 0.037(4)
C42 0.074(4) 0.061(3) 0.112(5) 0.025(3) 0.050(4) 0.022(3)
N8 0.106(4) 0.159(5) 0.095(4) 0.074(4) 0.048(4) 0.045(4)
C43 0.079(4) 0.081(4) 0.083(4) 0.045(4) 0.050(4) 0.037(3)
C44 0.120(5) 0.094(4) 0.089(4) 0.048(4) 0.066(4) 0.062(4)

loop_
_atom_type_symbol
_atom_type_description
_atom_type_scat_dispersion_real
_atom_type_scat_dispersion_imag
_atom_type_scat_source
C C 0.0033 0.0016 'International Tables Vol C Tables 4.2.6.8 and 6.1.1.4'
H H 0.0000 0.0000 'International Tables Vol C Tables 4.2.6.8 and 6.1.1.4'
B B 0.0013 0.0007 'International Tables Vol C Tables 4.2.6.8 and 6.1.1.4'
N N 0.0061 0.0033 'International Tables Vol C Tables 4.2.6.8 and 6.1.1.4'
O O 0.0106 0.0060 'International Tables Vol C Tables 4.2.6.8 and 6.1.1.4'
S S 0.1246 0.1234 'International Tables Vol C Tables 4.2.6.8 and 6.1.1.4'
Cl Cl 0.1484 0.1585 'International Tables Vol C Tables 4.2.6.8 and 6.1.1.4'
Ni Ni 0.3393 1.1124 'International Tables Vol C Tables 4.2.6.8 and 6.1.1.4'

loop_
_geom_angle_atom_site_label_1
_geom_angle_atom_site_label_2
_geom_angle_atom_site_label_3
_geom_angle
_geom_angle_site_symmetry_1
_geom_angle_site_symmetry_3
_geom_angle_publ_flag
O1 Ni1 N2 163.91(10) . . ?
O1 Ni1 N3 87.97(10) . . ?
N2 Ni1 N3 82.90(11) . . ?
O1 Ni1 N1 86.92(10) . . ?
N2 Ni1 N1 81.76(11) . . ?
N3 Ni1 N1 100.40(10) . . ?
O1 Ni1 S2 94.59(7) . . ?
N2 Ni1 S2 98.65(8) . . ?
N3 Ni1 S2 90.17(7) . . ?
N1 Ni1 S2 169.38(7) . . ?
O1 Ni1 S1 93.66(7) . . ?
N2 Ni1 S1 97.93(8) . . ?
N3 Ni1 S1 168.47(8) . . ?
N1 Ni1 S1 91.09(7) . . ?
S2 Ni1 S1 78.33(3) . . ?
O2 Ni2 N5 163.15(10) . . ?
O2 Ni2 N4 87.70(10) . . ?
N5 Ni2 N4 82.55(10) . . ?
O2 Ni2 N6 88.08(9) . . ?
N5 Ni2 N6 80.11(10) . . ?
N4 Ni2 N6 99.70(10) . . ?
O2 Ni2 S2 95.49(7) . . ?
N5 Ni2 S2 98.41(8) . . ?
N4 Ni2 S2 91.25(7) . . ?
N6 Ni2 S2 168.62(7) . . ?
O2 Ni2 S1 91.56(7) . . ?
N5 Ni2 S1 100.52(8) . . ?
N4 Ni2 S1 169.39(7) . . ?
N6 Ni2 S1 90.85(7) . . ?
S2 Ni2 S1 78.27(3) . . ?
C1 S1 Ni1 101.78(11) . . ?
C1 S1 Ni2 100.99(11) . . ?
Ni1 S1 Ni2 89.89(3) . . ?
C17 S2 Ni2 105.81(11) . . ?
C17 S2 Ni1 106.37(11) . . ?
Ni2 S2 Ni1 91.98(3) . . ?
C39 O1 Ni1 133.0(2) . . ?
C39 O2 Ni2 132.6(2) . . ?
C8 N1 C9 109.5(3) . . ?
C8 N1 C7 106.6(3) . . ?
C9 N1 C7 106.1(3) . . ?
C8 N1 Ni1 117.3(2) . . ?
C9 N1 Ni1 105.5(2) . . ?
C7 N1 Ni1 111.27(19) . . ?
C11 N2 C10 107.6(3) . . ?
C11 N2 C12 107.9(3) . . ?
C10 N2 C12 110.8(3) . . ?
C11 N2 Ni1 114.3(2) . . ?
C10 N2 Ni1 107.8(2) . . ?
C12 N2 Ni1 108.4(2) . . ?
C14 N3 C13 109.9(3) . . ?
C14 N3 C15 107.0(3) . . ?
C13 N3 C15 106.5(3) . . ?
C14 N3 Ni1 116.7(2) . . ?
C13 N3 Ni1 103.0(2) . . ?
C15 N3 Ni1 113.2(2) . . ?
C24 N4 C23 109.0(3) . . ?
C24 N4 C22 106.8(3) . . ?
C23 N4 C22 107.9(3) . . ?
C24 N4 Ni2 103.4(2) . . ?
C23 N4 Ni2 116.3(2) . . ?
C22 N4 Ni2 112.9(2) . . ?
C27 N5 C26 107.3(3) . . ?
C27 N5 C25 110.6(3) . . ?
C26 N5 C25 109.4(3) . . ?
C27 N5 Ni2 107.4(2) . . ?
C26 N5 Ni2 114.0(2) . . ?
C25 N5 Ni2 108.2(2) . . ?
C29 N6 C30 107.4(3) . . ?
C29 N6 C28 110.7(3) . . ?
C30 N6 C28 105.3(3) . . ?
C29 N6 Ni2 115.9(2) . . ?
C30 N6 Ni2 110.33(19) . . ?
C28 N6 Ni2 106.63(19) . . ?
C2 C1 C6 118.2(3) . . ?
C2 C1 S1 121.5(3) . . ?
C6 C1 S1 120.2(2) . . ?
C3 C2 C1 120.1(3) . . ?
C3 C2 C7 120.3(3) . . ?
C1 C2 C7 119.0(3) . . ?
C4 C3 C2 122.3(3) . . ?
C3 C4 C5 116.5(3) . . ?
C3 C4 C31 124.4(3) . . ?
C5 C4 C31 119.0(3) . . ?
C6 C5 C4 122.9(3) . . ?
C5 C6 C1 119.6(3) . . ?
C5 C6 C30 120.0(3) . . ?
C1 C6 C30 119.7(3) . . ?
N1 C7 C2 117.7(3) . . ?
N1 C9 C10 110.3(3) . . ?
N2 C10 C9 113.0(3) . . ?
N2 C12 C13 113.9(3) . . ?
N3 C13 C12 111.4(3) . . ?
N3 C15 C16 116.9(3) . . ?
C21 C16 C17 119.3(3) . . ?
C21 C16 C15 120.6(3) . . ?
C17 C16 C15 119.3(3) . . ?
C18 C17 C16 118.3(3) . . ?
C18 C17 S2 121.0(3) . . ?
C16 C17 S2 120.4(3) . . ?
C19 C18 C17 120.1(3) . . ?
C19 C18 C22 119.8(3) . . ?
C17 C18 C22 119.6(3) . . ?
C18 C19 C20 122.5(3) . . ?
C19 C20 C21 116.4(3) . . ?
C19 C20 C35 122.5(3) . . ?
C21 C20 C35 120.9(3) . . ?
C16 C21 C20 123.1(3) . . ?
N4 C22 C18 115.8(3) . . ?
N4 C24 C25 111.1(3) . . ?
N5 C25 C24 113.6(3) . . ?
N5 C27 C28 111.9(3) . . ?
N6 C28 C27 109.9(3) . . ?
N6 C30 C6 117.4(3) . . ?
C32 C31 C4 112.5(3) . . ?
C32 C31 C34 109.0(3) . . ?
C4 C31 C34 109.8(3) . . ?
C32 C31 C33 108.0(3) . . ?
C4 C31 C33 108.4(3) . . ?
C34 C31 C33 109.1(3) . . ?
C36 C35 C20 113.2(3) . . ?
C36 C35 C38 108.7(4) . . ?
C20 C35 C38 108.8(3) . . ?
C36 C35 C37 108.0(3) . . ?
C20 C35 C37 109.3(3) . . ?
C38 C35 C37 108.8(3) . . ?
O1 C39 O2 130.5(3) . . ?
O1 C39 C40 114.1(3) . . ?
O2 C39 C40 115.3(3) . . ?
C39 C40 Cl1 113.5(3) . . ?
C39 C40 Cl2 111.9(2) . . ?
Cl1 C40 Cl2 109.1(2) . . ?
C39 C40 Cl3 105.1(3) . . ?
Cl1 C40 Cl3 108.5(2) . . ?
Cl2 C40 Cl3 108.6(2) . . ?
C201 B C301 112.6(3) . . ?
C201 B C401 104.4(3) . . ?
C301 B C401 111.6(3) . . ?
C201 B C101 113.1(3) . . ?
C301 B C101 102.9(3) . . ?
C401 B C101 112.6(3) . . ?
C102 C101 C106 114.3(4) . . ?
C102 C101 B 123.6(3) . . ?
C106 C101 B 121.5(3) . . ?
C103 C102 C101 123.3(4) . . ?
C104 C103 C102 120.1(4) . . ?
C105 C104 C103 119.1(4) . . ?
C104 C105 C106 120.1(4) . . ?
C105 C106 C101 123.1(4) . . ?
C206 C201 C202 114.1(3) . . ?
C206 C201 B 121.9(3) . . ?
C202 C201 B 123.6(3) . . ?
C203 C202 C201 122.9(4) . . ?
C204 C203 C202 120.4(4) . . ?
C205 C204 C203 118.8(4) . . ?
C204 C205 C206 120.1(4) . . ?
C205 C206 C201 123.6(4) . . ?
C302 C301 C306 113.9(4) . . ?
C302 C301 B 122.5(3) . . ?
C306 C301 B 123.3(3) . . ?
C303 C302 C301 124.2(4) . . ?
C304 C303 C302 119.1(4) . . ?
C305 C304 C303 120.2(4) . . ?
C304 C305 C306 119.4(4) . . ?
C305 C306 C301 123.2(4) . . ?
C406 C401 C402 114.7(4) . . ?
C406 C401 B 122.6(3) . . ?
C402 C401 B 122.5(4) . . ?
C403 C402 C401 122.9(4) . . ?
C404 C403 C402 120.8(5) . . ?
C405 C404 C403 118.6(4) . . ?
C404 C405 C406 119.9(5) . . ?
C401 C406 C405 123.1(4) . . ?
N7 C41 C42 179.4(9) . . ?
N8 C43 C44 179.2(8) . . ?
O3 C45 C46 105.3(12) . . ?

loop_
_geom_bond_atom_site_label_1
_geom_bond_atom_site_label_2
_geom_bond_distance
_geom_bond_site_symmetry_2
_geom_bond_publ_flag
Ni1 O1 2.014(2) . ?
Ni1 N2 2.136(3) . ?
Ni1 N3 2.255(3) . ?
Ni1 N1 2.277(3) . ?
Ni1 S2 2.4532(10) . ?
Ni1 S1 2.4894(10) . ?
Ni2 O2 2.033(2) . ?
Ni2 N5 2.166(3) . ?
Ni2 N4 2.214(3) . ?
Ni2 N6 2.294(3) . ?
Ni2 S2 2.4464(10) . ?
Ni2 S1 2.4987(11) . ?
S1 C1 1.763(3) . ?
S2 C17 1.761(3) . ?
Cl1 C40 1.754(4) . ?
Cl2 C40 1.757(4) . ?
Cl3 C40 1.776(4) . ?
O1 C39 1.235(4) . ?
O2 C39 1.254(4) . ?
N1 C8 1.478(4) . ?
N1 C9 1.490(4) . ?
N1 C7 1.498(4) . ?
N2 C11 1.481(4) . ?
N2 C10 1.483(4) . ?
N2 C12 1.484(4) . ?
N3 C14 1.482(4) . ?
N3 C13 1.486(4) . ?
N3 C15 1.487(4) . ?
N4 C24 1.480(4) . ?
N4 C23 1.485(4) . ?
N4 C22 1.489(4) . ?
N5 C27 1.477(4) . ?
N5 C26 1.485(4) . ?
N5 C25 1.488(4) . ?
N6 C29 1.481(4) . ?
N6 C30 1.487(4) . ?
N6 C28 1.492(4) . ?
C1 C2 1.399(4) . ?
C1 C6 1.408(4) . ?
C2 C3 1.392(4) . ?
C2 C7 1.503(4) . ?
C3 C4 1.389(5) . ?
C4 C5 1.393(5) . ?
C4 C31 1.529(5) . ?
C5 C6 1.382(4) . ?
C6 C30 1.493(4) . ?
C9 C10 1.504(5) . ?
C12 C13 1.507(5) . ?
C15 C16 1.502(5) . ?
C16 C21 1.385(4) . ?
C16 C17 1.413(4) . ?
C17 C18 1.398(4) . ?
C18 C19 1.389(4) . ?
C18 C22 1.500(4) . ?
C19 C20 1.391(5) . ?
C20 C21 1.391(5) . ?
C20 C35 1.525(5) . ?
C24 C25 1.515(5) . ?
C27 C28 1.498(5) . ?
C31 C32 1.523(5) . ?
C31 C34 1.530(5) . ?
C31 C33 1.545(5) . ?
C35 C36 1.517(5) . ?
C35 C38 1.533(5) . ?
C35 C37 1.539(5) . ?
C39 C40 1.553(5) . ?
B C201 1.633(5) . ?
B C301 1.638(5) . ?
B C401 1.642(5) . ?
B C101 1.654(5) . ?
C101 C102 1.395(5) . ?
C101 C106 1.400(5) . ?
C102 C103 1.383(5) . ?
C103 C104 1.374(6) . ?
C104 C105 1.369(6) . ?
C105 C106 1.388(5) . ?
C201 C206 1.400(5) . ?
C201 C202 1.401(5) . ?
C202 C203 1.386(5) . ?
C203 C204 1.380(5) . ?
C204 C205 1.367(5) . ?
C205 C206 1.386(5) . ?
C301 C302 1.395(5) . ?
C301 C306 1.401(5) . ?
C302 C303 1.377(5) . ?
C303 C304 1.371(6) . ?
C304 C305 1.369(6) . ?
C305 C306 1.388(6) . ?
C401 C406 1.393(5) . ?
C401 C402 1.398(5) . ?
C402 C403 1.377(6) . ?
C403 C404 1.376(7) . ?
C404 C405 1.376(7) . ?
C405 C406 1.394(5) . ?
N7 C41 1.140(7) . ?
C41 C42 1.389(7) . ?
N8 C43 1.117(6) . ?
C43 C44 1.439(7) . ?
O3 C45 1.226(14) . ?
C45 C46 1.363(13) . ?
